data_7131988
loop_
_publ_author_name
'BARRIOS MORENO, LEONI ALEJANDRA ALEJANDRA'
'Teat, Simon'
'Roubeau, Olivier'
'Aromi, Guillem'

_publ_section_title
;
 A Supramolecular Helicate with Two Independent Fe(II) Switchable Centres
 and a [Fe(anilate)3]3&#x2212; Guest
;
_journal_name_full 'Chemical Communications'
_journal_paper_doi 10.1039/D3CC02278A
_journal_year 2023
_chemical_formula_moiety 'C84 H60 Fe2 N18, C18 H6 Fe O12, B F4, 1.885(C H4 O)'
_chemical_formula_sum 'C103.88 H73.54 B F4 Fe3 N18 O13.88'
_chemical_formula_weight 2050.48
_space_group_crystal_system cubic
_space_group_IT_number 198
_space_group_name_Hall 'P 2ac 2ab 3'
_space_group_name_H-M_alt 'P 21 3'
_atom_sites_solution_hydrogens mixed
_audit_creation_method SHELXL-2017/1
_audit_update_record
;
2023-07-19 deposited with the CCDC.	2023-08-03 downloaded from the CCDC.
;
_cell_angle_alpha 90
_cell_angle_beta 90
_cell_angle_gamma 90
_cell_formula_units_Z 4
_cell_length_a 21.625(3)
_cell_length_b 21.625(3)
_cell_length_c 21.625(3)
_cell_measurement_reflns_used 6375
_cell_measurement_temperature 350(2)
_cell_measurement_theta_max 33.31
_cell_measurement_theta_min 1.93
_cell_volume 10113(2)
_computing_cell_refinement XDS
_computing_data_collection 'autoPROC package'
_computing_data_reduction
;
autoPROC (Vonrhein, C., Flensburg, C., Keller, P., Sharff, A., Smart, O., Paciorek, W., Womack, T. & Bricogne, G. (2011). Acta Cryst. D67, 293-302)
XDS (Kabsch, W. (2010). Acta Cryst. D66, 125-132)
pointless (Evans, P.R. (2006). Acta Cryst. D62, 72-82)
aimless (Evans, P. R. and Murshudov, G. N., 2013)
ccp4 (Winn, M. D. et al., 2011)
;
_computing_structure_refinement 'SHELXL-2017/1 (Sheldrick, 2017)'
_computing_structure_solution 'SHELXT 2018/2 (Sheldrick, 2018)'
_diffrn_ambient_temperature 350(2)
_diffrn_measured_fraction_theta_full 1.000
_diffrn_measured_fraction_theta_max 1.000
_diffrn_measurement_device_type 'MD2M - Maatel + Dectris PILATUS 6M'
_diffrn_measurement_method '\w rotation'
_diffrn_radiation_monochromator 'silicon 111'
_diffrn_radiation_source 'ALBA XALOC beamline'
_diffrn_radiation_type synchrotron
_diffrn_radiation_wavelength 0.72932
_diffrn_reflns_av_R_equivalents 0.0547
_diffrn_reflns_av_unetI/netI 0.0240
_diffrn_reflns_Laue_measured_fraction_full 1.000
_diffrn_reflns_Laue_measured_fraction_max 1.000
_diffrn_reflns_limit_h_max 29
_diffrn_reflns_limit_h_min -29
_diffrn_reflns_limit_k_max 29
_diffrn_reflns_limit_k_min -29
_diffrn_reflns_limit_l_max 29
_diffrn_reflns_limit_l_min -29
_diffrn_reflns_number 165620
_diffrn_reflns_point_group_measured_fraction_full 0.999
_diffrn_reflns_point_group_measured_fraction_max 0.999
_diffrn_reflns_theta_full 29.505
_diffrn_reflns_theta_max 29.505
_diffrn_reflns_theta_min 1.933
_exptl_absorpt_coefficient_mu 0.536
_exptl_absorpt_correction_T_max 1.0
_exptl_absorpt_correction_T_min 0.94
_exptl_absorpt_correction_type multi-scan
_exptl_absorpt_process_details XDS/XSCALE
_exptl_crystal_colour 'dark orange'
_exptl_crystal_density_diffrn 1.347
_exptl_crystal_description block
_exptl_crystal_F_000 421
_exptl_crystal_size_max 0.250
_exptl_crystal_size_mid 0.200
_exptl_crystal_size_min 0.200
_refine_diff_density_max 0.217
_refine_diff_density_min -0.169
_refine_diff_density_rms 0.038
_refine_ls_abs_structure_details
;
 Flack x determined using 3695 quotients [(I+)-(I-)]/[(I+)+(I-)]
 (Parsons, Flack and Wagner, Acta Cryst. B69 (2013) 249-259).
;
_refine_ls_abs_structure_Flack 0.075(3)
_refine_ls_extinction_coef 0.0137(9)
_refine_ls_extinction_expression Fc^*^=kFc[1+0.001xFc^2^\l^3^/sin(2\q)]^-1/4^
_refine_ls_extinction_method 'SHELXL-2017/1 (Sheldrick 2017)'
_refine_ls_goodness_of_fit_ref 1.054
_refine_ls_hydrogen_treatment mixed
_refine_ls_matrix_type full
_refine_ls_number_parameters 477
_refine_ls_number_reflns 8713
_refine_ls_number_restraints 91
_refine_ls_restrained_S_all 1.067
_refine_ls_R_factor_all 0.0353
_refine_ls_R_factor_gt 0.0345
_refine_ls_shift/su_max 0.001
_refine_ls_shift/su_mean 0.000
_refine_ls_structure_factor_coef Fsqd
_refine_ls_weighting_details 'w=1/[\s^2^(Fo^2^)+(0.0817P)^2^+0.1305P] where P=(Fo^2^+2Fc^2^)/3'
_refine_ls_weighting_scheme calc
_refine_ls_wR_factor_gt 0.1074
_refine_ls_wR_factor_ref 0.1086
_reflns_Friedel_coverage 0.858
_reflns_Friedel_fraction_full 0.998
_reflns_Friedel_fraction_max 0.998
_reflns_number_gt 8309
_reflns_number_total 8713
_reflns_threshold_expression 'I > 2\s(I)'
_cod_data_source_file d3cc02278a2.cif
_cod_data_source_block lb2205_fresh1_350K
_cod_original_cell_volume 10113(4)
_cod_database_code 7131988
_shelx_shelxl_version_number 2017/1
_shelx_space_group_comment
;
The symmetry employed for this shelxl refinement is uniquely defined
by the following loop, which should always be used as a source of
symmetry information in preference to the above space-group names.
They are only intended as comments.
;
_shelx_estimated_absorpt_t_min 0.877
_shelx_estimated_absorpt_t_max 0.900

loop_
_space_group_symop_operation_xyz
'x, y, z'
'-x+1/2, -y, z+1/2'
'-x, y+1/2, -z+1/2'
'x+1/2, -y+1/2, -z'
'z, x, y'
'z+1/2, -x+1/2, -y'
'-z+1/2, -x, y+1/2'
'-z, x+1/2, -y+1/2'
'y, z, x'
'-y, z+1/2, -x+1/2'
'y+1/2, -z+1/2, -x'
'-y+1/2, -z, x+1/2'

loop_
_atom_site_label
_atom_site_type_symbol
_atom_site_fract_x
_atom_site_fract_y
_atom_site_fract_z
_atom_site_U_iso_or_equiv
_atom_site_adp_type
_atom_site_occupancy
_atom_site_site_symmetry_order
_atom_site_calc_flag
_atom_site_refinement_flags_posn
_atom_site_refinement_flags_adp
_atom_site_refinement_flags_occupancy
_atom_site_disorder_assembly
_atom_site_disorder_group
Fe1 Fe 0.45283(2) 0.45283(2) 0.45283(2) 0.06697(13) Uani 1 3 d S T P . .
Fe2 Fe 0.16627(2) 0.16627(2) 0.16627(2) 0.07427(15) Uani 1 3 d S T P . .
N1 N 0.50682(9) 0.41900(9) 0.52182(10) 0.0772(4) Uani 1 1 d . . . . .
N2 N 0.39570(8) 0.39171(9) 0.48999(8) 0.0720(4) Uani 1 1 d . . . . .
N3 N 0.33559(9) 0.37599(9) 0.48380(8) 0.0730(4) Uani 1 1 d D . . . .
H3 H 0.3138(18) 0.3796(19) 0.4487(14) 0.109 Uiso 1 1 d D U . . .
N4 N 0.12881(9) 0.25781(11) 0.27495(10) 0.0816(5) Uani 1 1 d D . . . .
H4 H 0.1644(15) 0.249(2) 0.295(2) 0.122 Uiso 1 1 d D U . . .
N5 N 0.12693(9) 0.23825(11) 0.21627(10) 0.0802(4) Uani 1 1 d . . . . .
N6 N 0.09883(13) 0.20113(12) 0.10416(11) 0.0901(5) Uani 1 1 d . . . . .
C1 C 0.56582(12) 0.43535(14) 0.53493(16) 0.0911(6) Uani 1 1 d . . . . .
H1A H 0.586322 0.462627 0.508762 0.109 Uiso 1 1 calc R U . . .
C2 C 0.59618(15) 0.41262(17) 0.58597(18) 0.1060(9) Uani 1 1 d . . . . .
H2A H 0.636258 0.425543 0.594722 0.127 Uiso 1 1 calc R U . . .
C3 C 0.56741(19) 0.37106(19) 0.6238(2) 0.1172(12) Uani 1 1 d . . . . .
H3A H 0.587978 0.355023 0.657976 0.141 Uiso 1 1 calc R U . . .
C4 C 0.50786(17) 0.35311(17) 0.61094(17) 0.1031(8) Uani 1 1 d . . . . .
H4A H 0.487635 0.324546 0.635933 0.124 Uiso 1 1 calc R U . . .
C5 C 0.47860(12) 0.37850(12) 0.55990(12) 0.0806(5) Uani 1 1 d . . . . .
C6 C 0.41440(11) 0.36550(11) 0.54238(11) 0.0764(5) Uani 1 1 d . . . . .
C7 C 0.36734(13) 0.33213(13) 0.56993(12) 0.0845(5) Uani 1 1 d . . . . .
H7A H 0.369252 0.309725 0.606588 0.101 Uiso 1 1 calc R U . . .
C8 C 0.31712(11) 0.33911(12) 0.53157(10) 0.0771(5) Uani 1 1 d . . . . .
C9 C 0.20702(12) 0.33213(14) 0.49752(11) 0.0853(6) Uani 1 1 d . . . . .
H9A H 0.215384 0.359550 0.465460 0.102 Uiso 1 1 calc R U . . .
C10 C 0.25404(12) 0.31445(13) 0.53716(10) 0.0813(5) Uani 1 1 d . . . . .
C11 C 0.24140(17) 0.27343(18) 0.58495(15) 0.1017(8) Uani 1 1 d . . . . .
H11A H 0.272722 0.261438 0.611864 0.122 Uiso 1 1 calc R U . . .
C12 C 0.1821(2) 0.2504(2) 0.59249(19) 0.1251(13) Uani 1 1 d . . . . .
H12A H 0.173803 0.221985 0.623687 0.150 Uiso 1 1 calc R U . . .
C13 C 0.13568(17) 0.2695(2) 0.55395(17) 0.1202(12) Uani 1 1 d . . . . .
H13A H 0.095578 0.255566 0.560696 0.144 Uiso 1 1 calc R U . . .
C14 C 0.14722(13) 0.30925(17) 0.50516(12) 0.0936(7) Uani 1 1 d . . . . .
C15 C 0.11116(11) 0.30809(15) 0.39731(12) 0.0878(6) Uani 1 1 d . . . . .
H15A H 0.149887 0.292812 0.386518 0.105 Uiso 1 1 calc R U . . .
C16 C 0.09942(12) 0.32264(18) 0.45925(14) 0.0987(8) Uani 1 1 d . . . . .
C17 C 0.04094(17) 0.3461(3) 0.4742(2) 0.1386(18) Uani 1 1 d . . . . .
H17A H 0.031472 0.355813 0.515017 0.166 Uiso 1 1 calc R U . . .
C18 C -0.00222(18) 0.3547(3) 0.4288(2) 0.148(2) Uani 1 1 d . . . . .
H18A H -0.040647 0.370957 0.439197 0.177 Uiso 1 1 calc R U . . .
C19 C 0.00991(16) 0.3398(3) 0.3682(2) 0.1248(13) Uani 1 1 d . . . . .
H19A H -0.020204 0.345799 0.338117 0.150 Uiso 1 1 calc R U . . .
C20 C 0.06741(12) 0.31562(16) 0.35197(14) 0.0916(7) Uani 1 1 d . . . . .
C21 C 0.07825(11) 0.29220(13) 0.28934(13) 0.0828(5) Uani 1 1 d . . . . .
C22 C 0.04186(13) 0.29418(14) 0.23671(14) 0.0895(6) Uani 1 1 d . . . . .
H22A H 0.004129 0.314225 0.231807 0.107 Uiso 1 1 calc R U . . .
C23 C 0.07357(12) 0.26003(12) 0.19307(13) 0.0825(5) Uani 1 1 d . . . . .
C24 C 0.05894(14) 0.24232(14) 0.12914(13) 0.0897(6) Uani 1 1 d . . . . .
C25 C 0.0085(2) 0.2646(2) 0.0982(2) 0.1193(12) Uani 1 1 d . . . . .
H25A H -0.018376 0.292100 0.117404 0.143 Uiso 1 1 calc R U . . .
C26 C -0.0020(3) 0.2460(3) 0.0384(2) 0.1463(18) Uani 1 1 d . . . . .
H26A H -0.036088 0.260540 0.016522 0.176 Uiso 1 1 calc R U . . .
C27 C 0.0392(3) 0.2052(3) 0.0114(2) 0.1472(18) Uani 1 1 d . . . . .
H27A H 0.033680 0.192549 -0.029364 0.177 Uiso 1 1 calc R U . . .
C28 C 0.0884(2) 0.1837(2) 0.04547(16) 0.1192(12) Uani 1 1 d . . . . .
H28A H 0.115577 0.155855 0.027113 0.143 Uiso 1 1 calc R U . . .
Fe3 Fe 0.30992(2) 0.30992(2) 0.30992(2) 0.07449(14) Uani 1 3 d S T P . .
O1 O 0.27783(8) 0.38056(8) 0.36071(7) 0.0742(3) Uani 1 1 d . . . . .
O2 O 0.24775(9) 0.34160(8) 0.24973(7) 0.0793(4) Uani 1 1 d . . . . .
O3 O 0.11084(16) 0.5080(2) 0.22693(15) 0.1509(14) Uani 1 1 d . U . . .
O4 O 0.13643(18) 0.54383(18) 0.34290(16) 0.1535(15) Uani 1 1 d . U . . .
C29 C 0.23479(10) 0.41251(11) 0.33329(10) 0.0735(4) Uani 1 1 d . . . . .
C30 C 0.21874(11) 0.39105(11) 0.26895(10) 0.0761(5) Uani 1 1 d . . . . .
C31 C 0.17771(13) 0.42306(16) 0.23388(13) 0.0953(8) Uani 1 1 d . . . . .
H31A H 0.169059 0.409665 0.193942 0.114 Uiso 1 1 calc R U . . .
C32 C 0.14766(15) 0.4769(2) 0.25723(15) 0.1046(9) Uani 1 1 d . U . . .
C33 C 0.16255(15) 0.49723(18) 0.32355(15) 0.1010(8) Uani 1 1 d . U . . .
C34 C 0.20607(12) 0.46206(14) 0.35843(12) 0.0855(6) Uani 1 1 d . . . . .
H34A H 0.214816 0.473337 0.398998 0.103 Uiso 1 1 calc R U . . .
O1S O 0.2842(8) 0.1206(8) 0.6925(8) 0.306(9) Uani 0.628(14) 1 d . U P . .
H1S H 0.316193 0.121346 0.672189 0.459 Uiso 0.628(14) 1 d R U P . .
C1S C 0.2316(6) 0.1041(7) 0.6532(6) 0.182(5) Uani 0.628(14) 1 d . U P . .
H1S1 H 0.193844 0.105134 0.676574 0.273 Uiso 0.628(14) 1 d R U P . .
H1S2 H 0.238954 0.062844 0.638724 0.273 Uiso 0.628(14) 1 d R U P . .
H1S3 H 0.228304 0.131664 0.618574 0.273 Uiso 0.628(14) 1 d R U P . .
B1 B -0.1189(11) 0.3845(8) 0.1162(11) 0.145(3) Uani 0.3333 1 d D U P A -1
F1 F -0.0762(10) 0.3743(9) 0.1614(9) 0.183(7) Uani 0.3333 1 d D U P A -1
F2 F -0.1033(8) 0.4359(7) 0.0837(12) 0.199(5) Uani 0.3333 1 d D U P A -1
F3 F -0.1758(8) 0.3967(10) 0.1436(10) 0.200(7) Uani 0.3333 1 d D U P A -1
F4 F -0.1245(10) 0.3347(9) 0.0780(10) 0.194(8) Uani 0.3333 1 d D U P A -1

loop_
_atom_site_aniso_label
_atom_site_aniso_U_11
_atom_site_aniso_U_22
_atom_site_aniso_U_33
_atom_site_aniso_U_23
_atom_site_aniso_U_13
_atom_site_aniso_U_12
Fe1 0.06697(13) 0.06697(13) 0.06697(13) 0.00154(10) 0.00154(10) 0.00154(10)
Fe2 0.07427(15) 0.07427(15) 0.07427(15) 0.00512(13) 0.00512(13) 0.00512(13)
N1 0.0705(9) 0.0792(10) 0.0818(10) -0.0014(8) -0.0068(8) 0.0052(7)
N2 0.0696(8) 0.0801(9) 0.0662(8) 0.0017(7) -0.0001(6) 0.0020(7)
N3 0.0696(8) 0.0837(10) 0.0656(8) 0.0011(7) 0.0021(7) -0.0005(7)
N4 0.0684(9) 0.1020(13) 0.0744(10) 0.0035(9) 0.0031(7) 0.0010(9)
N5 0.0724(9) 0.0942(12) 0.0740(9) 0.0067(8) 0.0005(8) 0.0047(8)
N6 0.1007(14) 0.0944(13) 0.0751(10) 0.0054(9) -0.0049(10) 0.0037(11)
C1 0.0730(11) 0.0915(14) 0.1087(18) 0.0021(13) -0.0113(12) 0.0039(10)
C2 0.0824(15) 0.108(2) 0.128(2) 0.0102(18) -0.0263(16) 0.0034(14)
C3 0.108(2) 0.121(2) 0.123(2) 0.025(2) -0.044(2) 0.0095(18)
C4 0.1048(18) 0.1021(18) 0.1024(18) 0.0231(15) -0.0233(15) -0.0016(15)
C5 0.0788(11) 0.0808(12) 0.0820(12) 0.0038(10) -0.0099(10) 0.0037(9)
C6 0.0793(11) 0.0780(11) 0.0718(10) 0.0048(9) -0.0037(9) 0.0025(9)
C7 0.0913(14) 0.0887(13) 0.0735(11) 0.0099(10) 0.0003(10) -0.0025(11)
C8 0.0815(11) 0.0837(12) 0.0661(9) -0.0007(8) 0.0068(8) -0.0020(9)
C9 0.0796(12) 0.1034(15) 0.0729(11) -0.0021(11) 0.0147(9) -0.0089(11)
C10 0.0846(12) 0.0919(13) 0.0672(10) -0.0050(9) 0.0131(9) -0.0069(10)
C11 0.1022(18) 0.118(2) 0.0851(15) 0.0163(15) 0.0099(13) -0.0171(16)
C12 0.115(2) 0.157(3) 0.103(2) 0.027(2) 0.0186(19) -0.032(2)
C13 0.0946(18) 0.171(4) 0.0947(18) 0.011(2) 0.0226(15) -0.033(2)
C14 0.0797(12) 0.123(2) 0.0777(12) -0.0080(13) 0.0200(10) -0.0095(13)
C15 0.0681(10) 0.1131(17) 0.0822(12) -0.0050(12) 0.0141(9) 0.0004(11)
C16 0.0712(11) 0.138(2) 0.0867(14) -0.0131(15) 0.0185(10) -0.0061(13)
C17 0.0866(18) 0.222(5) 0.107(2) -0.030(3) 0.0273(17) 0.019(3)
C18 0.0835(18) 0.232(6) 0.128(3) -0.026(3) 0.0192(19) 0.038(3)
C19 0.0788(15) 0.178(4) 0.117(2) -0.020(3) 0.0030(15) 0.027(2)
C20 0.0714(11) 0.1106(18) 0.0929(15) -0.0084(13) 0.0106(10) 0.0007(12)
C21 0.0709(11) 0.0923(14) 0.0851(12) 0.0016(11) 0.0032(9) 0.0023(10)
C22 0.0813(12) 0.0914(14) 0.0959(15) -0.0002(12) -0.0080(11) 0.0129(11)
C23 0.0786(11) 0.0840(12) 0.0847(12) 0.0086(10) -0.0044(10) 0.0083(10)
C24 0.0963(16) 0.0891(14) 0.0837(13) 0.0114(11) -0.0121(12) 0.0060(12)
C25 0.130(3) 0.118(2) 0.110(2) 0.0057(19) -0.035(2) 0.030(2)
C26 0.175(5) 0.147(3) 0.117(3) 0.003(3) -0.059(3) 0.042(3)
C27 0.186(5) 0.162(4) 0.093(2) -0.004(2) -0.047(3) 0.036(4)
C28 0.151(3) 0.125(2) 0.0822(15) -0.0061(17) -0.0197(19) 0.019(2)
Fe3 0.07449(14) 0.07449(14) 0.07449(14) 0.00103(12) 0.00103(12) 0.00103(12)
O1 0.0750(8) 0.0826(8) 0.0649(7) -0.0011(6) -0.0024(6) 0.0082(6)
O2 0.0877(9) 0.0804(9) 0.0696(7) -0.0031(6) -0.0031(7) 0.0102(7)
O3 0.131(2) 0.198(3) 0.1237(19) -0.025(2) -0.0328(17) 0.087(2)
O4 0.160(3) 0.171(3) 0.129(2) -0.049(2) -0.0353(19) 0.093(2)
C29 0.0675(9) 0.0843(11) 0.0687(9) 0.0010(8) 0.0026(8) 0.0024(8)
C30 0.0720(10) 0.0862(12) 0.0702(10) -0.0028(9) 0.0002(8) 0.0034(9)
C31 0.0856(14) 0.122(2) 0.0788(12) -0.0100(13) -0.0128(11) 0.0234(14)
C32 0.0906(16) 0.132(2) 0.0910(15) -0.0059(15) -0.0104(13) 0.0358(16)
C33 0.0871(14) 0.117(2) 0.0986(16) -0.0149(15) -0.0049(13) 0.0310(15)
C34 0.0788(12) 0.1007(16) 0.0771(11) -0.0105(11) -0.0010(9) 0.0134(11)
O1S 0.265(14) 0.360(19) 0.293(16) 0.055(15) -0.061(11) -0.011(14)
C1S 0.190(9) 0.202(11) 0.155(8) 0.022(8) 0.052(6) -0.002(9)
B1 0.180(12) 0.106(8) 0.148(15) -0.034(5) -0.069(8) 0.049(9)
F1 0.225(14) 0.159(11) 0.165(12) -0.068(8) -0.106(11) 0.061(11)
F2 0.246(17) 0.154(8) 0.198(14) 0.002(9) -0.041(13) 0.012(10)
F3 0.184(10) 0.201(17) 0.216(14) -0.031(12) -0.034(9) 0.028(10)
F4 0.235(16) 0.145(8) 0.202(14) -0.074(8) -0.135(12) 0.062(10)

loop_
_atom_type_symbol
_atom_type_description
_atom_type_scat_dispersion_real
_atom_type_scat_dispersion_imag
_atom_type_scat_source
C C 0.0034 0.0017 'XDisp Program in WinGX L.J. Farrugia, J.Appl.Cryst. 2012,45,849-854'
H H 0.0000 0.0000 'XDisp Program in WinGX L.J. Farrugia, J.Appl.Cryst. 2012,45,849-854'
B B 0.0017 0.0007 'XDisp Program in WinGX L.J. Farrugia, J.Appl.Cryst. 2012,45,849-854'
N N 0.0066 0.0035 'XDisp Program in WinGX L.J. Farrugia, J.Appl.Cryst. 2012,45,849-854'
O O 0.0115 0.0065 'XDisp Program in WinGX L.J. Farrugia, J.Appl.Cryst. 2012,45,849-854'
F F 0.0186 0.0109 'XDisp Program in WinGX L.J. Farrugia, J.Appl.Cryst. 2012,45,849-854'
Fe Fe 0.3512 0.8903 'XDisp Program in WinGX L.J. Farrugia, J.Appl.Cryst. 2012,45,849-854'

loop_
_geom_angle_atom_site_label_1
_geom_angle_atom_site_label_2
_geom_angle_atom_site_label_3
_geom_angle
_geom_angle_site_symmetry_1
_geom_angle_site_symmetry_3
_geom_angle_publ_flag
N2 Fe1 N2 96.18(7) . 5 ?
N2 Fe1 N2 96.18(7) . 9 ?
N2 Fe1 N2 96.18(7) 5 9 ?
N2 Fe1 N1 79.64(8) . . ?
N2 Fe1 N1 91.85(8) 5 . ?
N2 Fe1 N1 171.32(8) 9 . ?
N2 Fe1 N1 171.32(8) . 5 ?
N2 Fe1 N1 79.64(8) 5 5 ?
N2 Fe1 N1 91.85(8) 9 5 ?
N1 Fe1 N1 92.83(8) . 5 ?
N2 Fe1 N1 91.85(8) . 9 ?
N2 Fe1 N1 171.32(8) 5 9 ?
N2 Fe1 N1 79.64(8) 9 9 ?
N1 Fe1 N1 92.83(8) . 9 ?
N1 Fe1 N1 92.83(8) 5 9 ?
N5 Fe2 N5 97.47(8) . 5 ?
N5 Fe2 N5 97.47(8) . 9 ?
N5 Fe2 N5 97.47(8) 5 9 ?
N5 Fe2 N6 77.39(9) . . ?
N5 Fe2 N6 167.91(9) 5 . ?
N5 Fe2 N6 94.07(9) 9 . ?
N5 Fe2 N6 167.91(9) . 9 ?
N5 Fe2 N6 94.07(9) 5 9 ?
N5 Fe2 N6 77.40(9) 9 9 ?
N6 Fe2 N6 91.94(10) . 9 ?
N5 Fe2 N6 94.07(9) . 5 ?
N5 Fe2 N6 77.40(9) 5 5 ?
N5 Fe2 N6 167.91(9) 9 5 ?
N6 Fe2 N6 91.94(10) . 5 ?
N6 Fe2 N6 91.94(10) 9 5 ?
C5 N1 C1 117.9(2) . . ?
C5 N1 Fe1 114.99(15) . . ?
C1 N1 Fe1 126.98(19) . . ?
C6 N2 N3 105.66(18) . . ?
C6 N2 Fe1 116.14(16) . . ?
N3 N2 Fe1 136.77(15) . . ?
N2 N3 C8 110.72(19) . . ?
N2 N3 H3 125(3) . . ?
C8 N3 H3 122(3) . . ?
N5 N4 C21 111.5(2) . . ?
N5 N4 H4 114(3) . . ?
C21 N4 H4 134(3) . . ?
N4 N5 C23 105.6(2) . . ?
N4 N5 Fe2 135.89(16) . . ?
C23 N5 Fe2 114.84(18) . . ?
C28 N6 C24 117.1(3) . . ?
C28 N6 Fe2 127.9(2) . . ?
C24 N6 Fe2 114.82(18) . . ?
N1 C1 C2 121.7(3) . . ?
N1 C1 H1A 119.2 . . ?
C2 C1 H1A 119.2 . . ?
C3 C2 C1 119.9(3) . . ?
C3 C2 H2A 120.1 . . ?
C1 C2 H2A 120.1 . . ?
C2 C3 C4 119.5(3) . . ?
C2 C3 H3A 120.2 . . ?
C4 C3 H3A 120.2 . . ?
C3 C4 C5 118.5(3) . . ?
C3 C4 H4A 120.7 . . ?
C5 C4 H4A 120.7 . . ?
N1 C5 C4 122.5(3) . . ?
N1 C5 C6 113.3(2) . . ?
C4 C5 C6 124.2(3) . . ?
N2 C6 C7 111.5(2) . . ?
N2 C6 C5 115.2(2) . . ?
C7 C6 C5 133.3(2) . . ?
C8 C7 C6 105.3(2) . . ?
C8 C7 H7A 127.3 . . ?
C6 C7 H7A 127.3 . . ?
N3 C8 C7 106.8(2) . . ?
N3 C8 C10 123.1(2) . . ?
C7 C8 C10 130.1(2) . . ?
C10 C9 C14 120.7(3) . . ?
C10 C9 H9A 119.7 . . ?
C14 C9 H9A 119.7 . . ?
C9 C10 C11 119.5(3) . . ?
C9 C10 C8 122.1(2) . . ?
C11 C10 C8 118.4(3) . . ?
C12 C11 C10 119.9(3) . . ?
C12 C11 H11A 120.0 . . ?
C10 C11 H11A 120.0 . . ?
C13 C12 C11 119.9(3) . . ?
C13 C12 H12A 120.1 . . ?
C11 C12 H12A 120.1 . . ?
C12 C13 C14 121.3(3) . . ?
C12 C13 H13A 119.3 . . ?
C14 C13 H13A 119.3 . . ?
C13 C14 C9 118.6(3) . . ?
C13 C14 C16 120.9(3) . . ?
C9 C14 C16 120.3(3) . . ?
C20 C15 C16 122.2(2) . . ?
C20 C15 H15A 118.9 . . ?
C16 C15 H15A 118.9 . . ?
C15 C16 C17 117.8(3) . . ?
C15 C16 C14 118.5(2) . . ?
C17 C16 C14 123.6(3) . . ?
C18 C17 C16 120.0(3) . . ?
C18 C17 H17A 120.0 . . ?
C16 C17 H17A 120.0 . . ?
C17 C18 C19 121.5(3) . . ?
C17 C18 H18A 119.3 . . ?
C19 C18 H18A 119.3 . . ?
C18 C19 C20 119.9(4) . . ?
C18 C19 H19A 120.1 . . ?
C20 C19 H19A 120.1 . . ?
C15 C20 C19 118.6(3) . . ?
C15 C20 C21 120.6(2) . . ?
C19 C20 C21 120.4(3) . . ?
N4 C21 C22 106.6(2) . . ?
N4 C21 C20 122.0(2) . . ?
C22 C21 C20 131.2(2) . . ?
C23 C22 C21 105.3(2) . . ?
C23 C22 H22A 127.4 . . ?
C21 C22 H22A 127.4 . . ?
N5 C23 C22 111.0(2) . . ?
N5 C23 C24 116.4(2) . . ?
C22 C23 C24 132.5(2) . . ?
N6 C24 C25 123.0(3) . . ?
N6 C24 C23 114.2(2) . . ?
C25 C24 C23 122.8(3) . . ?
C24 C25 C26 119.4(4) . . ?
C24 C25 H25A 120.3 . . ?
C26 C25 H25A 120.3 . . ?
C25 C26 C27 118.5(4) . . ?
C25 C26 H26A 120.7 . . ?
C27 C26 H26A 120.7 . . ?
C28 C27 C26 119.2(4) . . ?
C28 C27 H27A 120.4 . . ?
C26 C27 H27A 120.4 . . ?
N6 C28 C27 122.8(4) . . ?
N6 C28 H28A 118.6 . . ?
C27 C28 H28A 118.6 . . ?
O2 Fe3 O2 90.91(8) 9 . ?
O2 Fe3 O2 90.91(8) 9 5 ?
O2 Fe3 O2 90.91(8) . 5 ?
O2 Fe3 O1 170.42(7) 9 . ?
O2 Fe3 O1 82.09(6) . . ?
O2 Fe3 O1 95.71(7) 5 . ?
O2 Fe3 O1 95.72(7) 9 5 ?
O2 Fe3 O1 170.42(7) . 5 ?
O2 Fe3 O1 82.09(6) 5 5 ?
O1 Fe3 O1 92.05(7) . 5 ?
O2 Fe3 O1 82.09(6) 9 9 ?
O2 Fe3 O1 95.72(7) . 9 ?
O2 Fe3 O1 170.42(7) 5 9 ?
O1 Fe3 O1 92.05(7) . 9 ?
O1 Fe3 O1 92.05(7) 5 9 ?
C29 O1 Fe3 113.72(14) . . ?
C30 O2 Fe3 113.40(14) . . ?
O1 C29 C34 124.4(2) . . ?
O1 C29 C30 114.9(2) . . ?
C34 C29 C30 120.6(2) . . ?
O2 C30 C31 123.6(2) . . ?
O2 C30 C29 115.8(2) . . ?
C31 C30 C29 120.6(2) . . ?
C30 C31 C32 121.1(3) . . ?
C30 C31 H31A 119.4 . . ?
C32 C31 H31A 119.4 . . ?
O3 C32 C31 123.6(3) . . ?
O3 C32 C33 118.4(3) . . ?
C31 C32 C33 118.0(3) . . ?
O4 C33 C34 124.1(3) . . ?
O4 C33 C32 117.2(3) . . ?
C34 C33 C32 118.7(3) . . ?
C29 C34 C33 120.9(2) . . ?
C29 C34 H34A 119.6 . . ?
C33 C34 H34A 119.6 . . ?
C1S O1S H1S 110.4 . . ?
O1S C1S H1S1 110.5 . . ?
O1S C1S H1S2 106.7 . . ?
H1S1 C1S H1S2 109.5 . . ?
O1S C1S H1S3 111.1 . . ?
H1S1 C1S H1S3 109.5 . . ?
H1S2 C1S H1S3 109.5 . . ?
F2 B1 F1 109.5(17) . . ?
F2 B1 F4 110.8(17) . . ?
F1 B1 F4 111.6(16) . . ?
F2 B1 F3 106.6(15) . . ?
F1 B1 F3 109.0(17) . . ?
F4 B1 F3 109.2(17) . . ?

loop_
_geom_bond_atom_site_label_1
_geom_bond_atom_site_label_2
_geom_bond_distance
_geom_bond_site_symmetry_2
_geom_bond_publ_flag
Fe1 N2 1.980(2) . ?
Fe1 N2 1.980(2) 5 ?
Fe1 N2 1.980(2) 9 ?
Fe1 N1 2.031(2) . ?
Fe1 N1 2.031(2) 5 ?
Fe1 N1 2.031(2) 9 ?
Fe2 N5 2.077(2) . ?
Fe2 N5 2.077(2) 5 ?
Fe2 N5 2.077(2) 9 ?
Fe2 N6 2.121(2) . ?
Fe2 N6 2.121(2) 9 ?
Fe2 N6 2.121(2) 5 ?
N1 C5 1.348(3) . ?
N1 C1 1.354(3) . ?
N2 C6 1.330(3) . ?
N2 N3 1.350(3) . ?
N3 C8 1.365(3) . ?
N3 H3 0.90(2) . ?
N4 N5 1.338(3) . ?
N4 C21 1.358(3) . ?
N4 H4 0.90(2) . ?
N5 C23 1.344(3) . ?
N6 C28 1.343(4) . ?
N6 C24 1.353(4) . ?
C1 C2 1.375(4) . ?
C1 H1A 0.9300 . ?
C2 C3 1.365(6) . ?
C2 H2A 0.9300 . ?
C3 C4 1.373(5) . ?
C3 H3A 0.9300 . ?
C4 C5 1.386(4) . ?
C4 H4A 0.9300 . ?
C5 C6 1.466(3) . ?
C6 C7 1.382(4) . ?
C7 C8 1.375(4) . ?
C7 H7A 0.9300 . ?
C8 C10 1.470(3) . ?
C9 C10 1.384(4) . ?
C9 C14 1.394(4) . ?
C9 H9A 0.9300 . ?
C10 C11 1.389(4) . ?
C11 C12 1.386(5) . ?
C11 H11A 0.9300 . ?
C12 C13 1.368(6) . ?
C12 H12A 0.9300 . ?
C13 C14 1.383(5) . ?
C13 H13A 0.9300 . ?
C14 C16 1.462(5) . ?
C15 C20 1.372(4) . ?
C15 C16 1.399(4) . ?
C15 H15A 0.9300 . ?
C16 C17 1.400(4) . ?
C17 C18 1.367(7) . ?
C17 H17A 0.9300 . ?
C18 C19 1.375(6) . ?
C18 H18A 0.9300 . ?
C19 C20 1.394(4) . ?
C19 H19A 0.9300 . ?
C20 C21 1.465(4) . ?
C21 C22 1.384(4) . ?
C22 C23 1.381(4) . ?
C22 H22A 0.9300 . ?
C23 C24 1.469(4) . ?
C24 C25 1.367(4) . ?
C25 C26 1.373(6) . ?
C25 H25A 0.9300 . ?
C26 C27 1.383(8) . ?
C26 H26A 0.9300 . ?
C27 C28 1.377(6) . ?
C27 H27A 0.9300 . ?
C28 H28A 0.9300 . ?
Fe3 O2 1.9927(17) 9 ?
Fe3 O2 1.9927(17) . ?
Fe3 O2 1.9927(17) 5 ?
Fe3 O1 2.0054(16) . ?
Fe3 O1 2.0054(16) 5 ?
Fe3 O1 2.0054(16) 9 ?
O1 C29 1.302(3) . ?
O2 C30 1.308(3) . ?
O3 C32 1.231(4) . ?
O4 C33 1.229(4) . ?
C29 C34 1.353(4) . ?
C29 C30 1.507(3) . ?
C30 C31 1.357(4) . ?
C31 C32 1.425(5) . ?
C31 H31A 0.9300 . ?
C32 C33 1.534(5) . ?
C33 C34 1.426(4) . ?
C34 H34A 0.9300 . ?
O1S C1S 1.464(18) . ?
O1S H1S 0.8200 . ?
C1S H1S1 0.9603 . ?
C1S H1S2 0.9599 . ?
C1S H1S3 0.9599 . ?
B1 F2 1.359(15) . ?
B1 F1 1.363(19) . ?
B1 F4 1.363(19) . ?
B1 F3 1.391(19) . ?

loop_
_geom_hbond_atom_site_label_D
_geom_hbond_atom_site_label_H
_geom_hbond_atom_site_label_A
_geom_hbond_distance_DH
_geom_hbond_distance_HA
_geom_hbond_distance_DA
_geom_hbond_angle_DHA
_geom_hbond_site_symmetry_A
_geom_hbond_publ_flag
N3 H3 O1 0.90(2) 2.06(3) 2.942(2) 169(4) . yes
N4 H4 O2 0.90(2) 2.11(3) 2.994(3) 168(4) 5 yes
